data_4025221
loop_
_publ_author_name
'Changsik Song'
'Timothy M. Swager'

_publ_section_title
;
 Reactive Conducting Thiepin Polymers
;
_journal_name_full 'Journal of Organic Chemistry'
_journal_page_first 999
_journal_page_last 1005
_journal_paper_doi 10.1021/jo902079j
_journal_volume 75
_journal_year 2010
_chemical_formula_sum 'C16 H12 O2 S3'
_chemical_formula_weight 332.44
_chemical_name_systematic
; 
 ? 
;
_space_group_IT_number 14
_symmetry_cell_setting monoclinic
_symmetry_space_group_name_Hall '-P 2ybc'
_symmetry_space_group_name_H-M 'P 1 21/c 1'
_atom_sites_solution_hydrogens geom
_atom_sites_solution_primary direct
_atom_sites_solution_secondary difmap
_audit_creation_method SHELXL-97
_cell_angle_alpha 90.00
_cell_angle_beta 90.712(2)
_cell_angle_gamma 90.00
_cell_formula_units_Z 4
_cell_length_a 12.7243(6)
_cell_length_b 7.8174(3)
_cell_length_c 14.3030(6)
_cell_measurement_reflns_used 8512
_cell_measurement_temperature 100(2)
_cell_measurement_theta_max 30.55
_cell_measurement_theta_min 2.97
_cell_volume 1422.62(11)
_computing_cell_refinement 'SAINT 5 (Bruker-AXS, 2003)'
_computing_data_collection 'SMART 5 (Bruker-AXS, 2003)'
_computing_data_reduction 'SAINT 5 (Bruker-AXS, 2003)'
_computing_molecular_graphics 'Bruker SHELXTL'
_computing_publication_material 'Bruker SHELXTL'
_computing_structure_refinement 'SHELXL-97 (Sheldrick, 1997)'
_computing_structure_solution 'SHELXS-97 (Sheldrick, 1990)'
_diffrn_ambient_temperature 100(2)
_diffrn_measured_fraction_theta_full 1.000
_diffrn_measured_fraction_theta_max 1.000
_diffrn_measurement_device_type 'Bruker Smart APEX CCD'
_diffrn_measurement_method 'omega and phi scans'
_diffrn_radiation_monochromator graphite
_diffrn_radiation_source 'fine-focus sealed tube'
_diffrn_radiation_type MoK\a
_diffrn_radiation_wavelength 0.71073
_diffrn_reflns_av_R_equivalents 0.0305
_diffrn_reflns_av_sigmaI/netI 0.0177
_diffrn_reflns_limit_h_max 17
_diffrn_reflns_limit_h_min -17
_diffrn_reflns_limit_k_max 10
_diffrn_reflns_limit_k_min -10
_diffrn_reflns_limit_l_max 19
_diffrn_reflns_limit_l_min -19
_diffrn_reflns_number 28151
_diffrn_reflns_theta_full 29.13
_diffrn_reflns_theta_max 29.13
_diffrn_reflns_theta_min 2.85
_exptl_absorpt_coefficient_mu 0.521
_exptl_absorpt_correction_T_max 0.9498
_exptl_absorpt_correction_T_min 0.9030
_exptl_absorpt_correction_type multi-scan
_exptl_absorpt_process_details sadabs
_exptl_crystal_colour colorless
_exptl_crystal_density_diffrn 1.552
_exptl_crystal_density_meas ?
_exptl_crystal_density_method 'not measured'
_exptl_crystal_description block
_exptl_crystal_F_000 688
_exptl_crystal_size_max 0.20
_exptl_crystal_size_mid 0.15
_exptl_crystal_size_min 0.10
_refine_diff_density_max 0.509
_refine_diff_density_min -0.230
_refine_diff_density_rms 0.066
_refine_ls_extinction_method none
_refine_ls_goodness_of_fit_ref 1.025
_refine_ls_hydrogen_treatment constr
_refine_ls_matrix_type full
_refine_ls_number_parameters 192
_refine_ls_number_reflns 3840
_refine_ls_number_restraints 0
_refine_ls_restrained_S_all 1.025
_refine_ls_R_factor_all 0.0337
_refine_ls_R_factor_gt 0.0299
_refine_ls_shift/su_max 0.001
_refine_ls_shift/su_mean 0.000
_refine_ls_structure_factor_coef Fsqd
_refine_ls_weighting_details 'calc w=1/[\s^2^(Fo^2^)+(0.0535P)^2^+0.5784P] where P=(Fo^2^+2Fc^2^)/3'
_refine_ls_weighting_scheme calc
_refine_ls_wR_factor_gt 0.0818
_refine_ls_wR_factor_ref 0.0851
_reflns_number_gt 3458
_reflns_number_total 3840
_reflns_threshold_expression >2sigma(I)
_cod_data_source_file jo902079j_si_002.cif
_cod_data_source_block 05158
_cod_depositor_comments
;
The following automatic conversions were performed:

'_symmetry_cell_setting' value 'Monoclinic' changed to 'monoclinic'
according to the built-in table from CIF Core dictionary named
'cif_core.dic' version 2.4.1 from 2010-06-29.

Automatic conversion script
Id: cif_fix_values 1646 2011-03-28 12:23:43Z adriana 

The following automatic conversions were performed:

'_exptl_crystal_density_meas' value 'not measured' was changed to '?'
- the value is perceived as not measured.

Automatic conversion script
Id: cif_fix_values 3008 2015-01-20 13:52:24Z robertas 
;
_cod_database_code 4025221

loop_
_symmetry_equiv_pos_as_xyz
'x, y, z'
'-x, y+1/2, -z+1/2'
'-x, -y, -z'
'x, -y-1/2, z-1/2'

loop_
_atom_site_label
_atom_site_type_symbol
_atom_site_fract_x
_atom_site_fract_y
_atom_site_fract_z
_atom_site_U_iso_or_equiv
_atom_site_adp_type
_atom_site_occupancy
_atom_site_symmetry_multiplicity
_atom_site_calc_flag
_atom_site_refinement_flags
_atom_site_disorder_assembly
_atom_site_disorder_group
S1 S 0.63881(2) 0.02943(4) 0.96772(2) 0.01671(9) Uani 1 1 d . . .
O1 O 1.07999(7) -0.03771(15) 1.29992(7) 0.0233(2) Uani 1 1 d . . .
C1 C 0.97322(10) -0.04761(17) 1.29050(9) 0.0166(2) Uani 1 1 d . . .
O2 O 0.98385(7) -0.15991(13) 1.44197(6) 0.0201(2) Uani 1 1 d . . .
S2 S 0.62258(3) -0.25723(4) 1.10850(2) 0.01646(9) Uani 1 1 d . . .
C2 C 0.91554(10) 0.00002(17) 1.21236(9) 0.0156(2) Uani 1 1 d . . .
H2 H 0.9509 0.0491 1.1608 0.019 Uiso 1 1 calc R . .
S3 S 0.45087(2) -0.22423(4) 1.25169(2) 0.01711(9) Uani 1 1 d . . .
C3 C 0.80542(10) -0.02224(15) 1.20698(8) 0.0138(2) Uani 1 1 d . . .
C4 C 0.75261(9) 0.03032(16) 1.11885(8) 0.0138(2) Uani 1 1 d . . .
C5 C 0.78151(10) 0.17864(17) 1.06601(9) 0.0158(2) Uani 1 1 d . . .
H5 H 0.8328 0.2591 1.0865 0.019 Uiso 1 1 calc R . .
C6 C 0.72771(10) 0.19227(17) 0.98322(9) 0.0169(2) Uani 1 1 d . . .
H6 H 0.7383 0.2816 0.9393 0.020 Uiso 1 1 calc R . .
C7 C 0.67563(10) -0.06153(16) 1.07292(8) 0.0146(2) Uani 1 1 d . . .
C8 C 0.57953(10) -0.19434(16) 1.21911(9) 0.0146(2) Uani 1 1 d . . .
C9 C 0.47647(10) -0.14746(16) 1.36139(9) 0.0166(2) Uani 1 1 d . . .
H9 H 0.4257 -0.1401 1.4093 0.020 Uiso 1 1 calc R . .
C10 C 0.57874(10) -0.09805(16) 1.37180(8) 0.0152(2) Uani 1 1 d . . .
H10 H 0.6067 -0.0506 1.4280 0.018 Uiso 1 1 calc R . .
C11 C 0.63981(9) -0.12486(15) 1.28969(8) 0.0136(2) Uani 1 1 d . . .
C12 C 0.75356(9) -0.08972(15) 1.28510(8) 0.0140(2) Uani 1 1 d . . .
C13 C 0.81293(10) -0.12880(16) 1.36624(9) 0.0159(2) Uani 1 1 d . . .
H13 H 0.7776 -0.1680 1.4203 0.019 Uiso 1 1 calc R . .
C14 C 0.92061(10) -0.11172(17) 1.36930(9) 0.0165(2) Uani 1 1 d . . .
C15 C 1.14089(11) -0.0474(2) 1.21746(10) 0.0224(3) Uani 1 1 d . . .
H15A H 1.1242 -0.1536 1.1840 0.034 Uiso 1 1 calc R . .
H15B H 1.2158 -0.0461 1.2344 0.034 Uiso 1 1 calc R . .
H15C H 1.1247 0.0507 1.1772 0.034 Uiso 1 1 calc R . .
C16 C 0.93371(12) -0.2308(2) 1.52196(10) 0.0238(3) Uani 1 1 d . . .
H16A H 0.8841 -0.1474 1.5472 0.036 Uiso 1 1 calc R . .
H16B H 0.9869 -0.2588 1.5697 0.036 Uiso 1 1 calc R . .
H16C H 0.8958 -0.3350 1.5038 0.036 Uiso 1 1 calc R . .

loop_
_atom_site_aniso_label
_atom_site_aniso_U_11
_atom_site_aniso_U_22
_atom_site_aniso_U_33
_atom_site_aniso_U_23
_atom_site_aniso_U_13
_atom_site_aniso_U_12
S1 0.01560(15) 0.02068(16) 0.01385(15) 0.00154(11) -0.00020(11) -0.00101(11)
O1 0.0103(4) 0.0418(6) 0.0180(5) -0.0030(4) 0.0008(3) -0.0004(4)
C1 0.0117(5) 0.0202(6) 0.0180(6) -0.0023(5) 0.0010(4) -0.0002(5)
O2 0.0141(4) 0.0299(5) 0.0162(4) 0.0050(4) -0.0015(3) 0.0016(4)
S2 0.01927(17) 0.01534(15) 0.01486(15) -0.00184(10) 0.00332(12) -0.00368(11)
C2 0.0130(5) 0.0183(6) 0.0155(5) -0.0009(4) 0.0023(4) -0.0014(4)
S3 0.01317(16) 0.01908(16) 0.01913(16) -0.00049(11) 0.00227(11) -0.00372(11)
C3 0.0124(5) 0.0143(5) 0.0145(5) -0.0009(4) 0.0005(4) -0.0005(4)
C4 0.0117(5) 0.0158(5) 0.0139(5) 0.0006(4) 0.0027(4) 0.0007(4)
C5 0.0136(6) 0.0162(5) 0.0176(6) 0.0010(4) 0.0026(4) -0.0005(4)
C6 0.0155(6) 0.0176(6) 0.0177(6) 0.0030(5) 0.0040(5) 0.0004(5)
C7 0.0147(5) 0.0156(5) 0.0137(5) 0.0011(4) 0.0025(4) -0.0001(4)
C8 0.0131(5) 0.0147(5) 0.0161(5) 0.0005(4) 0.0036(4) -0.0008(4)
C9 0.0164(6) 0.0161(6) 0.0173(6) 0.0006(4) 0.0052(5) 0.0001(5)
C10 0.0165(6) 0.0158(5) 0.0135(5) 0.0008(4) 0.0018(4) 0.0004(4)
C11 0.0131(5) 0.0134(5) 0.0144(5) 0.0023(4) 0.0017(4) 0.0010(4)
C12 0.0129(5) 0.0144(5) 0.0148(5) -0.0004(4) 0.0007(4) 0.0005(4)
C13 0.0153(6) 0.0179(6) 0.0146(5) 0.0014(4) 0.0015(4) 0.0006(5)
C14 0.0156(6) 0.0188(6) 0.0152(5) 0.0002(4) -0.0014(4) 0.0018(5)
C15 0.0140(6) 0.0320(7) 0.0211(6) 0.0071(5) 0.0037(5) 0.0009(5)
C16 0.0216(7) 0.0326(7) 0.0172(6) 0.0069(5) -0.0014(5) -0.0018(6)

loop_
_atom_type_symbol
_atom_type_description
_atom_type_scat_dispersion_real
_atom_type_scat_dispersion_imag
_atom_type_scat_source
C C 0.0033 0.0016 'International Tables Vol C Tables 4.2.6.8 and 6.1.1.4'
H H 0.0000 0.0000 'International Tables Vol C Tables 4.2.6.8 and 6.1.1.4'
O O 0.0106 0.0060 'International Tables Vol C Tables 4.2.6.8 and 6.1.1.4'
S S 0.1246 0.1234 'International Tables Vol C Tables 4.2.6.8 and 6.1.1.4'

loop_
_geom_angle_atom_site_label_1
_geom_angle_atom_site_label_2
_geom_angle_atom_site_label_3
_geom_angle
_geom_angle_site_symmetry_1
_geom_angle_site_symmetry_3
_geom_angle_publ_flag
C6 S1 C7 91.24(6) . . ?
C1 O1 C15 117.85(11) . . ?
O1 C1 C2 125.64(12) . . ?
O1 C1 C14 115.01(11) . . ?
C2 C1 C14 119.34(12) . . ?
C14 O2 C16 116.98(10) . . ?
C7 S2 C8 98.24(6) . . ?
C1 C2 C3 121.85(12) . . ?
C9 S3 C8 91.71(6) . . ?
C12 C3 C2 118.51(11) . . ?
C12 C3 C4 124.62(11) . . ?
C2 C3 C4 116.86(11) . . ?
C7 C4 C5 110.86(11) . . ?
C7 C4 C3 125.13(11) . . ?
C5 C4 C3 123.83(11) . . ?
C6 C5 C4 113.03(12) . . ?
C5 C6 S1 112.15(10) . . ?
C4 C7 S1 112.69(9) . . ?
C4 C7 S2 126.34(10) . . ?
S1 C7 S2 120.85(7) . . ?
C11 C8 S3 112.26(9) . . ?
C11 C8 S2 126.69(10) . . ?
S3 C8 S2 121.00(7) . . ?
C10 C9 S3 111.76(9) . . ?
C9 C10 C11 113.33(11) . . ?
C8 C11 C10 110.93(11) . . ?
C8 C11 C12 125.48(11) . . ?
C10 C11 C12 123.51(11) . . ?
C3 C12 C13 118.87(11) . . ?
C3 C12 C11 125.11(11) . . ?
C13 C12 C11 116.02(11) . . ?
C14 C13 C12 121.86(11) . . ?
O2 C14 C13 125.22(11) . . ?
O2 C14 C1 115.28(11) . . ?
C13 C14 C1 119.42(12) . . ?

loop_
_geom_bond_atom_site_label_1
_geom_bond_atom_site_label_2
_geom_bond_distance
_geom_bond_site_symmetry_2
_geom_bond_publ_flag
S1 C6 1.7155(14) . ?
S1 C7 1.7239(13) . ?
O1 C1 1.3658(15) . ?
O1 C15 1.4212(16) . ?
C1 C2 1.3806(18) . ?
C1 C14 1.4101(17) . ?
O2 C14 1.3598(15) . ?
O2 C16 1.4288(16) . ?
S2 C7 1.7503(13) . ?
S2 C8 1.7510(13) . ?
C2 C3 1.4130(17) . ?
S3 C9 1.7075(13) . ?
S3 C8 1.7236(13) . ?
C3 C12 1.4073(16) . ?
C3 C4 1.4792(17) . ?
C4 C7 1.3750(17) . ?
C4 C5 1.4344(17) . ?
C5 C6 1.3646(18) . ?
C8 C11 1.3723(17) . ?
C9 C10 1.3637(18) . ?
C10 C11 1.4315(16) . ?
C11 C12 1.4755(17) . ?
C12 C13 1.4104(17) . ?
C13 C14 1.3767(17) . ?

loop_
_cod_related_entry_id
_cod_related_entry_database
_cod_related_entry_code
1 ChemSpider 30659142
